data_7107600
loop_
_publ_author_name
'Gargi Mukherjee'
'Kumar Biradha'

_publ_section_title
;
 Post-synthetic modification of isomorphic coordination layers: exchange
 dynamics of metal ions in single crystal to single crystal fashion
;
_journal_name_full Chem.Commun.
_journal_page_first 4293
_journal_paper_doi 10.1039/c2cc30983a
_journal_volume 48
_journal_year 2012
_chemical_formula_sum 'C64 H48 F12 N6 O14 P2 Zn'
_chemical_formula_weight 1512.33
_chemical_name_systematic
;
?
;
_space_group_IT_number 14
_symmetry_cell_setting monoclinic
_symmetry_space_group_name_Hall '-P 2ybc'
_symmetry_space_group_name_H-M 'P 1 21/c 1'
_atom_sites_solution_hydrogens geom
_atom_sites_solution_primary direct
_atom_sites_solution_secondary difmap
_audit_creation_method SHELXL-97
_cell_angle_alpha 90.00
_cell_angle_beta 98.204(5)
_cell_angle_gamma 90.00
_cell_formula_units_Z 2
_cell_length_a 10.2940(17)
_cell_length_b 19.025(3)
_cell_length_c 16.509(3)
_cell_measurement_reflns_used 6712
_cell_measurement_temperature 293(2)
_cell_measurement_theta_max 26.84
_cell_measurement_theta_min 1.64
_cell_volume 3200.1(9)
_computing_structure_refinement 'SHELXL-97 (Sheldrick, 1997)'
_computing_structure_solution 'SHELXS-97 (Sheldrick, 1990)'
_diffrn_ambient_temperature 293(2)
_diffrn_measured_fraction_theta_full 0.980
_diffrn_measured_fraction_theta_max 0.980
_diffrn_radiation_monochromator graphite
_diffrn_radiation_source 'fine-focus sealed tube'
_diffrn_radiation_type MoK\a
_diffrn_radiation_wavelength 0.71073
_diffrn_reflns_av_R_equivalents 0.0388
_diffrn_reflns_av_sigmaI/netI 0.0293
_diffrn_reflns_limit_h_max 13
_diffrn_reflns_limit_h_min -13
_diffrn_reflns_limit_k_max 24
_diffrn_reflns_limit_k_min -23
_diffrn_reflns_limit_l_max 20
_diffrn_reflns_limit_l_min -20
_diffrn_reflns_number 41162
_diffrn_reflns_theta_full 26.81
_diffrn_reflns_theta_max 26.81
_diffrn_reflns_theta_min 1.64
_exptl_absorpt_coefficient_mu 0.539
_exptl_absorpt_correction_T_max 0.897
_exptl_absorpt_correction_T_min 0.822
_exptl_absorpt_correction_type empirical
_exptl_absorpt_process_details SADABS
_exptl_crystal_colour 'light yellow'
_exptl_crystal_density_diffrn 1.64
_exptl_crystal_density_meas ?
_exptl_crystal_density_method 'not measured'
_exptl_crystal_description diamond
_exptl_crystal_F_000 1492
_exptl_crystal_size_max 0.40
_exptl_crystal_size_mid 0.30
_exptl_crystal_size_min 0.20
_refine_diff_density_max 1.419
_refine_diff_density_min -0.733
_refine_diff_density_rms 0.094
_refine_ls_extinction_method none
_refine_ls_goodness_of_fit_ref 1.679
_refine_ls_hydrogen_treatment constr
_refine_ls_matrix_type full
_refine_ls_number_parameters 448
_refine_ls_number_reflns 6712
_refine_ls_number_restraints 0
_refine_ls_restrained_S_all 1.679
_refine_ls_R_factor_all 0.0887
_refine_ls_R_factor_gt 0.0732
_refine_ls_shift/su_max 0.005
_refine_ls_shift/su_mean 0.000
_refine_ls_structure_factor_coef Fsqd
_refine_ls_weighting_details 'calc w=1/[\s^2^(Fo^2^)+(0.1000P)^2^+0.0000P] where P=(Fo^2^+2Fc^2^)/3'
_refine_ls_weighting_scheme calc
_refine_ls_wR_factor_gt 0.2221
_refine_ls_wR_factor_ref 0.2308
_reflns_number_gt 5201
_reflns_number_total 6712
_reflns_threshold_expression >2sigma(I)
_cod_data_source_file c2cc30983a.txt
_cod_data_source_block 2a
_cod_depositor_comments
;
The following automatic conversions were performed:

'_exptl_crystal_density_meas' value 'not measured' was changed to '?'
- the value is perceived as not measured.

Automatic conversion script
Id: cif_fix_values 3008 2015-01-20 13:52:24Z robertas 
;
_cod_original_sg_symbol_H-M P2(1)/c
_cod_database_code 7107600

loop_
_symmetry_equiv_pos_as_xyz
'x, y, z'
'-x, y+1/2, -z+1/2'
'-x, -y, -z'
'x, -y-1/2, z-1/2'

loop_
_atom_site_label
_atom_site_type_symbol
_atom_site_fract_x
_atom_site_fract_y
_atom_site_fract_z
_atom_site_U_iso_or_equiv
_atom_site_adp_type
_atom_site_occupancy
_atom_site_symmetry_multiplicity
_atom_site_calc_flag
_atom_site_refinement_flags
Zn1 Zn 1.5000 0.5000 0.0000 0.0311(2) Uani 1 2 d S
O1 O 0.6681(2) 0.59537(12) 0.35173(18) 0.0476(7) Uani 1 1 d .
O1W O 1.6103(2) 0.46424(12) 0.11144(15) 0.0389(6) Uani 1 1 d .
O2 O 0.6874(2) 0.34202(13) 0.38726(18) 0.0490(7) Uani 1 1 d .
O3 O 0.9976(2) 0.46167(14) 0.25020(15) 0.0409(6) Uani 1 1 d .
O16 O 0.4667(3) 0.57132(17) 0.2902(3) 0.0889(12) Uani 1 1 d .
O21 O 0.8787(3) 0.4345(2) 0.13044(19) 0.0739(11) Uani 1 1 d .
O31 O 0.4765(3) 0.35205(17) 0.3291(2) 0.0773(11) Uani 1 1 d .
N11 N 0.4594(4) 0.82822(18) 0.3578(2) 0.0613(10) Uani 1 1 d .
N21 N 1.3271(3) 0.47502(15) 0.05772(18) 0.0346(6) Uani 1 1 d .
N31 N 0.5163(3) 0.10806(14) 0.44799(18) 0.0366(7) Uani 1 1 d .
C1 C 0.7176(4) 0.52798(18) 0.3373(2) 0.0395(8) Uani 1 1 d .
C2 C 0.8261(4) 0.52692(19) 0.2981(2) 0.0391(8) Uani 1 1 d .
H2 H 0.8601 0.5681 0.2793 0.047 Uiso 1 1 calc R
C3 C 0.8829(3) 0.46306(18) 0.2877(2) 0.0360(8) Uani 1 1 d .
C4 C 0.8356(3) 0.40167(18) 0.3161(2) 0.0387(8) Uani 1 1 d .
H4 H 0.8757 0.3587 0.3092 0.046 Uiso 1 1 calc R
C5 C 0.7261(3) 0.40618(17) 0.3555(2) 0.0386(8) Uani 1 1 d .
C6 C 0.6666(4) 0.46878(19) 0.3681(2) 0.0416(8) Uani 1 1 d .
H6 H 0.5948 0.4711 0.3964 0.050 Uiso 1 1 calc R
C11 C 0.5802(5) 0.8018(2) 0.3765(4) 0.0805(17) Uani 1 1 d .
H11 H 0.6468 0.8326 0.3974 0.097 Uiso 1 1 calc R
C12 C 0.6134(4) 0.7335(2) 0.3674(3) 0.0657(13) Uani 1 1 d .
H12 H 0.6997 0.7187 0.3817 0.079 Uiso 1 1 calc R
C13 C 0.5175(4) 0.68688(19) 0.3368(2) 0.0448(9) Uani 1 1 d .
C14 C 0.3901(4) 0.7120(2) 0.3159(3) 0.0545(10) Uani 1 1 d .
H14 H 0.3225 0.6821 0.2943 0.065 Uiso 1 1 calc R
C15 C 0.3667(5) 0.7821(2) 0.3281(3) 0.0604(11) Uani 1 1 d .
H15 H 0.2811 0.7985 0.3147 0.073 Uiso 1 1 calc R
C16 C 0.5444(4) 0.6115(2) 0.3221(2) 0.0480(9) Uani 1 1 d .
C21 C 1.3288(4) 0.4889(2) 0.1374(2) 0.0430(9) Uani 1 1 d .
H21 H 1.4064 0.5056 0.1669 0.052 Uiso 1 1 calc R
C22 C 1.2219(4) 0.4799(2) 0.1783(2) 0.0453(9) Uani 1 1 d .
H22 H 1.2273 0.4900 0.2338 0.054 Uiso 1 1 calc R
C23 C 1.1064(3) 0.45535(19) 0.1341(2) 0.0386(8) Uani 1 1 d .
C24 C 1.1039(3) 0.4401(2) 0.0531(2) 0.0475(10) Uani 1 1 d .
H24 H 1.0280 0.4224 0.0226 0.057 Uiso 1 1 calc R
C25 C 1.2148(3) 0.4510(2) 0.0167(2) 0.0427(9) Uani 1 1 d .
H25 H 1.2112 0.4413 -0.0388 0.051 Uiso 1 1 calc R
C26 C 0.9819(3) 0.4487(2) 0.1704(2) 0.0430(9) Uani 1 1 d .
C31 C 0.4195(4) 0.1428(2) 0.4033(3) 0.0466(9) Uani 1 1 d .
H31 H 0.3402 0.1196 0.3884 0.056 Uiso 1 1 calc R
C32 C 0.4299(4) 0.2120(2) 0.3773(3) 0.0513(10) Uani 1 1 d .
H32 H 0.3586 0.2348 0.3476 0.062 Uiso 1 1 calc R
C33 C 0.5492(4) 0.24600(19) 0.3969(2) 0.0426(9) Uani 1 1 d .
C34 C 0.6516(4) 0.20959(19) 0.4419(3) 0.0462(9) Uani 1 1 d .
H34 H 0.7333 0.2306 0.4558 0.055 Uiso 1 1 calc R
C35 C 0.6301(4) 0.14180(19) 0.4655(3) 0.0465(9) Uani 1 1 d .
H35 H 0.6997 0.1179 0.4956 0.056 Uiso 1 1 calc R
C36 C 0.5627(4) 0.31906(19) 0.3673(3) 0.0463(9) Uani 1 1 d .
C101 C 0.1066(7) 0.4232(4) 0.4758(4) 0.093(2) Uani 1 1 d .
C102 C 0.2104(8) 0.4109(6) 0.4377(5) 0.130(3) Uani 1 1 d .
H102 H 0.2400 0.3652 0.4320 0.157 Uiso 1 1 calc R
C103 C 0.2739(9) 0.4674(7) 0.4064(5) 0.135(4) Uani 1 1 d .
H103 H 0.3479 0.4584 0.3816 0.162 Uiso 1 1 calc R
C104 C 0.2303(9) 0.5387(6) 0.4108(4) 0.124(3) Uani 1 1 d .
H104 H 0.2761 0.5749 0.3896 0.149 Uiso 1 1 calc R
C105 C 0.1205(7) 0.5531(5) 0.4463(4) 0.097(2) Uani 1 1 d .
C106 C 0.0534(6) 0.4931(3) 0.4824(3) 0.0800(17) Uani 1 1 d .
C107 C 0.0366(9) 0.3686(5) 0.5083(4) 0.113(2) Uani 1 1 d .
H107 H 0.0644 0.3227 0.5020 0.136 Uiso 1 1 calc R
C108 C 0.0683(9) 0.6213(4) 0.4521(5) 0.112(2) Uani 1 1 d .
H108 H 0.1060 0.6593 0.4286 0.135 Uiso 1 1 calc R
P1 P 0.00147(17) 0.17806(10) 0.33672(12) 0.0933(6) Uani 1 1 d .
F100 F -0.0814(7) 0.1536(6) 0.4034(5) 0.271(5) Uani 1 1 d .
F101 F 0.1099(7) 0.1908(4) 0.2834(5) 0.208(3) Uani 1 1 d .
F102 F -0.0763(6) 0.1464(4) 0.2595(4) 0.212(3) Uani 1 1 d .
F103 F 0.0994(7) 0.2042(4) 0.4094(5) 0.245(4) Uani 1 1 d .
F104 F -0.0909(7) 0.2377(3) 0.3296(5) 0.240(4) Uani 1 1 d .
F105 F 0.0687(5) 0.1027(2) 0.3533(3) 0.1404(17) Uani 1 1 d .

loop_
_atom_site_aniso_label
_atom_site_aniso_U_11
_atom_site_aniso_U_22
_atom_site_aniso_U_33
_atom_site_aniso_U_23
_atom_site_aniso_U_13
_atom_site_aniso_U_12
Zn1 0.0229(3) 0.0275(3) 0.0450(4) -0.0041(2) 0.0117(2) -0.0018(2)
O1 0.0396(14) 0.0258(12) 0.0786(19) -0.0090(12) 0.0132(13) 0.0016(10)
O1W 0.0272(12) 0.0376(13) 0.0522(14) 0.0022(11) 0.0070(10) -0.0023(10)
O2 0.0405(14) 0.0297(13) 0.0803(19) 0.0157(12) 0.0203(13) -0.0033(11)
O3 0.0270(12) 0.0514(16) 0.0472(14) -0.0009(11) 0.0153(10) -0.0038(11)
O16 0.073(2) 0.0487(18) 0.132(3) -0.038(2) -0.032(2) 0.0105(17)
O21 0.0251(14) 0.141(3) 0.0574(18) -0.0213(19) 0.0130(13) -0.0147(17)
O31 0.0512(18) 0.0502(18) 0.127(3) 0.0339(19) 0.0002(19) -0.0071(15)
N11 0.066(2) 0.0392(19) 0.079(3) -0.0098(17) 0.0121(19) 0.0123(18)
N21 0.0244(14) 0.0328(14) 0.0489(17) -0.0036(13) 0.0130(12) 0.0002(12)
N31 0.0309(15) 0.0302(14) 0.0518(17) 0.0066(12) 0.0161(13) 0.0000(12)
C1 0.0385(19) 0.0268(17) 0.055(2) -0.0072(15) 0.0130(16) -0.0015(15)
C2 0.039(2) 0.0294(17) 0.051(2) 0.0063(15) 0.0159(16) -0.0042(15)
C3 0.0268(17) 0.0396(19) 0.0436(18) -0.0011(15) 0.0118(14) -0.0041(14)
C4 0.0316(18) 0.0313(17) 0.056(2) 0.0005(15) 0.0176(16) 0.0009(14)
C5 0.0378(19) 0.0285(17) 0.053(2) 0.0043(14) 0.0189(16) -0.0040(14)
C6 0.038(2) 0.038(2) 0.054(2) 0.0012(16) 0.0210(17) 0.0004(16)
C11 0.064(3) 0.041(2) 0.130(5) -0.027(3) -0.006(3) -0.001(2)
C12 0.044(2) 0.040(2) 0.110(4) -0.014(2) 0.004(2) 0.0070(19)
C13 0.048(2) 0.0326(18) 0.053(2) -0.0071(16) 0.0061(17) 0.0059(16)
C14 0.046(2) 0.043(2) 0.071(3) -0.0008(19) -0.0011(19) 0.0033(18)
C15 0.054(3) 0.049(2) 0.078(3) -0.002(2) 0.007(2) 0.015(2)
C16 0.054(2) 0.038(2) 0.051(2) -0.0056(17) 0.0051(18) 0.0017(18)
C21 0.0281(18) 0.055(2) 0.047(2) -0.0137(16) 0.0114(16) -0.0094(15)
C22 0.0327(19) 0.061(2) 0.044(2) -0.0106(17) 0.0126(16) -0.0087(17)
C23 0.0245(17) 0.046(2) 0.048(2) -0.0027(16) 0.0131(14) -0.0012(14)
C24 0.0261(18) 0.070(3) 0.047(2) -0.0093(18) 0.0068(15) -0.0085(17)
C25 0.0323(19) 0.053(2) 0.044(2) -0.0074(16) 0.0102(15) -0.0019(16)
C26 0.0244(17) 0.055(2) 0.052(2) -0.0021(17) 0.0113(16) -0.0019(15)
C31 0.0324(18) 0.040(2) 0.069(3) 0.0115(18) 0.0127(17) -0.0067(16)
C32 0.040(2) 0.039(2) 0.073(3) 0.0137(19) 0.0068(19) 0.0005(17)
C33 0.038(2) 0.0349(18) 0.060(2) 0.0061(16) 0.0240(17) 0.0004(15)
C34 0.0347(19) 0.040(2) 0.067(2) 0.0069(18) 0.0160(17) -0.0071(16)
C35 0.0350(19) 0.0340(19) 0.072(3) 0.0081(17) 0.0136(18) -0.0003(15)
C36 0.044(2) 0.0332(19) 0.065(2) 0.0081(17) 0.0205(19) -0.0028(16)
C101 0.082(4) 0.108(5) 0.081(4) -0.020(4) -0.017(3) 0.013(4)
C102 0.101(6) 0.215(11) 0.073(5) -0.029(5) 0.004(4) 0.038(6)
C103 0.099(6) 0.208(12) 0.094(6) -0.021(7) 0.006(5) 0.042(7)
C104 0.103(6) 0.186(10) 0.080(5) 0.003(5) 0.002(4) -0.019(6)
C105 0.073(4) 0.146(7) 0.066(3) -0.006(4) -0.005(3) -0.005(4)
C106 0.071(4) 0.108(5) 0.057(3) -0.015(3) -0.006(3) 0.004(3)
C107 0.114(6) 0.130(7) 0.088(5) -0.008(4) -0.014(4) -0.010(6)
C108 0.133(7) 0.098(5) 0.096(5) 0.003(4) -0.018(5) -0.022(5)
P1 0.0757(10) 0.0954(12) 0.1080(12) -0.0252(10) 0.0099(9) 0.0345(9)
F100 0.190(6) 0.380(12) 0.279(9) 0.127(8) 0.156(7) 0.132(7)
F101 0.213(6) 0.189(6) 0.227(7) 0.032(5) 0.047(5) -0.078(5)
F102 0.190(5) 0.236(7) 0.173(5) -0.065(5) -0.103(4) 0.075(5)
F103 0.201(6) 0.257(8) 0.265(8) -0.169(7) -0.004(6) -0.014(6)
F104 0.260(8) 0.128(4) 0.339(9) 0.014(5) 0.066(7) 0.134(5)
F105 0.184(4) 0.130(4) 0.100(3) -0.007(2) -0.006(3) 0.055(3)

loop_
_atom_type_symbol
_atom_type_description
_atom_type_scat_dispersion_real
_atom_type_scat_dispersion_imag
_atom_type_scat_source
C C 0.0033 0.0016 'International Tables Vol C Tables 4.2.6.8 and 6.1.1.4'
H H 0.0000 0.0000 'International Tables Vol C Tables 4.2.6.8 and 6.1.1.4'
F F 0.0171 0.0103 'International Tables Vol C Tables 4.2.6.8 and 6.1.1.4'
N N 0.0061 0.0033 'International Tables Vol C Tables 4.2.6.8 and 6.1.1.4'
O O 0.0106 0.0060 'International Tables Vol C Tables 4.2.6.8 and 6.1.1.4'
P P 0.1023 0.0942 'International Tables Vol C Tables 4.2.6.8 and 6.1.1.4'
Zn Zn 0.2839 1.4301 'International Tables Vol C Tables 4.2.6.8 and 6.1.1.4'

loop_
_geom_angle_atom_site_label_1
_geom_angle_atom_site_label_2
_geom_angle_atom_site_label_3
_geom_angle
_geom_angle_site_symmetry_1
_geom_angle_site_symmetry_3
O1W Zn1 O1W 180.0 3_865 .
O1W Zn1 N21 94.54(10) 3_865 .
O1W Zn1 N21 85.46(10) . .
O1W Zn1 N21 85.46(10) 3_865 3_865
O1W Zn1 N21 94.54(10) . 3_865
N21 Zn1 N21 180.0 . 3_865
O1W Zn1 N31 88.75(10) 3_865 2_755
O1W Zn1 N31 91.25(10) . 2_755
N21 Zn1 N31 85.55(10) . 2_755
N21 Zn1 N31 94.45(10) 3_865 2_755
O1W Zn1 N31 91.25(10) 3_865 4_665
O1W Zn1 N31 88.75(10) . 4_665
N21 Zn1 N31 94.45(10) . 4_665
N21 Zn1 N31 85.55(10) 3_865 4_665
N31 Zn1 N31 180.0 2_755 4_665
C16 O1 C1 119.7(3) . .
C36 O2 C5 119.9(3) . .
C26 O3 C3 116.6(3) . .
C11 N11 C15 115.5(4) . .
C25 N21 C21 117.1(3) . .
C25 N21 Zn1 123.6(2) . .
C21 N21 Zn1 119.2(2) . .
C31 N31 C35 116.6(3) . .
C31 N31 Zn1 125.3(2) . 2_745
C35 N31 Zn1 118.1(2) . 2_745
C6 C1 C2 123.0(3) . .
C6 C1 O1 121.1(3) . .
C2 C1 O1 115.6(3) . .
C1 C2 C3 117.7(3) . .
C1 C2 H2 121.2 . .
C3 C2 H2 121.2 . .
C4 C3 C2 122.2(3) . .
C4 C3 O3 119.6(3) . .
C2 C3 O3 118.1(3) . .
C3 C4 C5 117.4(3) . .
C3 C4 H4 121.3 . .
C5 C4 H4 121.3 . .
C6 C5 C4 122.6(3) . .
C6 C5 O2 122.8(3) . .
C4 C5 O2 114.5(3) . .
C1 C6 C5 117.1(3) . .
C1 C6 H6 121.4 . .
C5 C6 H6 121.4 . .
N11 C11 C12 125.2(4) . .
N11 C11 H11 117.4 . .
C12 C11 H11 117.4 . .
C13 C12 C11 118.8(4) . .
C13 C12 H12 120.6 . .
C11 C12 H12 120.6 . .
C12 C13 C14 118.2(4) . .
C12 C13 C16 122.9(4) . .
C14 C13 C16 118.8(4) . .
C15 C14 C13 118.4(4) . .
C15 C14 H14 120.8 . .
C13 C14 H14 120.8 . .
N11 C15 C14 124.0(4) . .
N11 C15 H15 118.0 . .
C14 C15 H15 118.0 . .
O16 C16 O1 124.6(4) . .
O16 C16 C13 124.7(4) . .
O1 C16 C13 110.7(3) . .
N21 C21 C22 123.8(3) . .
N21 C21 H21 118.1 . .
C22 C21 H21 118.1 . .
C21 C22 C23 117.9(3) . .
C21 C22 H22 121.0 . .
C23 C22 H22 121.0 . .
C24 C23 C22 118.8(3) . .
C24 C23 C26 118.6(3) . .
C22 C23 C26 122.5(3) . .
C23 C24 C25 119.6(3) . .
C23 C24 H24 120.2 . .
C25 C24 H24 120.2 . .
N21 C25 C24 122.8(3) . .
N21 C25 H25 118.6 . .
C24 C25 H25 118.6 . .
O21 C26 O3 124.2(3) . .
O21 C26 C23 122.7(4) . .
O3 C26 C23 113.1(3) . .
N31 C31 C32 123.8(3) . .
N31 C31 H31 118.1 . .
C32 C31 H31 118.1 . .
C33 C32 C31 118.3(4) . .
C33 C32 H32 120.9 . .
C31 C32 H32 120.9 . .
C34 C33 C32 118.2(3) . .
C34 C33 C36 123.0(3) . .
C32 C33 C36 118.8(3) . .
C35 C34 C33 118.7(3) . .
C35 C34 H34 120.6 . .
C33 C34 H34 120.6 . .
N31 C35 C34 124.3(4) . .
N31 C35 H35 117.9 . .
C34 C35 H35 117.9 . .
O31 C36 O2 124.7(3) . .
O31 C36 C33 124.7(4) . .
O2 C36 C33 110.6(3) . .
C102 C101 C107 122.4(9) . .
C102 C101 C106 122.2(9) . .
C107 C101 C106 115.3(7) . .
C101 C102 C103 119.2(10) . .
C101 C102 H102 120.4 . .
C103 C102 H102 120.4 . .
C102 C103 C104 123.0(9) . .
C102 C103 H103 118.5 . .
C104 C103 H103 118.5 . .
C105 C104 C103 119.5(9) . .
C105 C104 H104 120.3 . .
C103 C104 H104 120.3 . .
C104 C105 C108 123.8(9) . .
C104 C105 C106 118.1(8) . .
C108 C105 C106 118.1(7) . .
C106 C106 C101 123.7(8) 3_566 .
C106 C106 C105 118.4(8) 3_566 .
C101 C106 C105 117.9(6) . .
C108 C107 C101 124.4(9) 3_566 .
C108 C107 H107 117.8 3_566 .
C101 C107 H107 117.8 . .
C107 C108 C105 120.0(9) 3_566 .
C107 C108 H108 120.0 3_566 .
C105 C108 H108 120.0 . .
F104 P1 F101 110.2(4) . .
F104 P1 F102 88.9(4) . .
F101 P1 F102 85.5(4) . .
F104 P1 F103 99.1(4) . .
F101 P1 F103 87.0(4) . .
F102 P1 F103 170.5(4) . .
F104 P1 F100 82.7(4) . .
F101 P1 F100 165.6(4) . .
F102 P1 F100 101.4(5) . .
F103 P1 F100 84.8(5) . .
F104 P1 F105 164.2(4) . .
F101 P1 F105 84.7(3) . .
F102 P1 F105 87.3(3) . .
F103 P1 F105 86.3(4) . .
F100 P1 F105 83.0(4) . .

loop_
_geom_bond_atom_site_label_1
_geom_bond_atom_site_label_2
_geom_bond_distance
_geom_bond_site_symmetry_2
Zn1 O1W 2.131(2) 3_865
Zn1 O1W 2.131(2) .
Zn1 N21 2.188(3) .
Zn1 N21 2.188(3) 3_865
Zn1 N31 2.243(3) 2_755
Zn1 N31 2.243(3) 4_665
O1 C16 1.333(5) .
O1 C1 1.412(4) .
O2 C36 1.351(5) .
O2 C5 1.408(4) .
O3 C26 1.327(4) .
O3 C3 1.410(4) .
O16 C16 1.176(5) .
O21 C26 1.198(4) .
O31 C36 1.191(5) .
N11 C11 1.336(6) .
N11 C15 1.337(6) .
N21 C25 1.334(4) .
N21 C21 1.339(5) .
N31 C31 1.329(5) .
N31 C35 1.331(4) .
N31 Zn1 2.243(3) 2_745
C1 C6 1.371(5) .
C1 C2 1.368(5) .
C2 C3 1.370(5) .
C2 H2 0.9300 .
C3 C4 1.374(5) .
C4 C5 1.382(5) .
C4 H4 0.9300 .
C5 C6 1.369(5) .
C6 H6 0.9300 .
C11 C12 1.357(6) .
C11 H11 0.9300 .
C12 C13 1.369(6) .
C12 H12 0.9300 .
C13 C14 1.392(6) .
C13 C16 1.487(5) .
C14 C15 1.375(6) .
C14 H14 0.9300 .
C15 H15 0.9300 .
C21 C22 1.381(5) .
C21 H21 0.9300 .
C22 C23 1.384(5) .
C22 H22 0.9300 .
C23 C24 1.365(5) .
C23 C26 1.496(5) .
C24 C25 1.379(5) .
C24 H24 0.9300 .
C25 H25 0.9300 .
C31 C32 1.393(5) .
C31 H31 0.9300 .
C32 C33 1.384(5) .
C32 H32 0.9300 .
C33 C34 1.385(5) .
C33 C36 1.486(5) .
C34 C35 1.374(5) .
C34 H34 0.9300 .
C35 H35 0.9300 .
C101 C102 1.336(10) .
C101 C107 1.413(10) .
C101 C106 1.449(9) .
C102 C103 1.394(13) .
C102 H102 0.9300 .
C103 C104 1.434(13) .
C103 H103 0.9300 .
C104 C105 1.374(11) .
C104 H104 0.9300 .
C105 C108 1.413(11) .
C105 C106 1.501(10) .
C106 C106 1.341(13) 3_566
C107 C108 1.354(10) 3_566
C107 H107 0.9300 .
C108 C107 1.354(10) 3_566
C108 H108 0.9300 .
P1 F104 1.474(5) .
P1 F101 1.536(7) .
P1 F102 1.528(5) .
P1 F103 1.535(6) .
P1 F100 1.557(6) .
P1 F105 1.598(4) .

loop_
_geom_torsion_atom_site_label_1
_geom_torsion_atom_site_label_2
_geom_torsion_atom_site_label_3
_geom_torsion_atom_site_label_4
_geom_torsion
_geom_torsion_site_symmetry_1
_geom_torsion_site_symmetry_4
O1W Zn1 N21 C25 33.9(3) 3_865 .
O1W Zn1 N21 C25 -146.1(3) . .
N31 Zn1 N21 C25 122.3(3) 2_755 .
N31 Zn1 N21 C25 -57.7(3) 4_665 .
O1W Zn1 N21 C21 -141.1(3) 3_865 .
O1W Zn1 N21 C21 38.9(3) . .
N31 Zn1 N21 C21 -52.7(3) 2_755 .
N31 Zn1 N21 C21 127.3(3) 4_665 .
C16 O1 C1 C6 -64.0(5) . .
C16 O1 C1 C2 122.2(4) . .
C6 C1 C2 C3 2.0(6) . .
O1 C1 C2 C3 175.7(3) . .
C1 C2 C3 C4 -1.0(5) . .
C1 C2 C3 O3 -177.7(3) . .
C26 O3 C3 C4 87.0(4) . .
C26 O3 C3 C2 -96.2(4) . .
C2 C3 C4 C5 0.7(5) . .
O3 C3 C4 C5 177.4(3) . .
C3 C4 C5 C6 -1.4(6) . .
C3 C4 C5 O2 -176.5(3) . .
C36 O2 C5 C6 58.5(5) . .
C36 O2 C5 C4 -126.4(4) . .
C2 C1 C6 C5 -2.6(6) . .
O1 C1 C6 C5 -175.9(3) . .
C4 C5 C6 C1 2.2(6) . .
O2 C5 C6 C1 176.9(3) . .
C15 N11 C11 C12 0.0(9) . .
N11 C11 C12 C13 0.0(10) . .
C11 C12 C13 C14 0.4(8) . .
C11 C12 C13 C16 178.0(5) . .
C12 C13 C14 C15 -0.9(7) . .
C16 C13 C14 C15 -178.5(4) . .
C11 N11 C15 C14 -0.5(7) . .
C13 C14 C15 N11 0.9(7) . .
C1 O1 C16 O16 7.5(7) . .
C1 O1 C16 C13 -174.1(3) . .
C12 C13 C16 O16 -173.9(5) . .
C14 C13 C16 O16 3.6(7) . .
C12 C13 C16 O1 7.6(6) . .
C14 C13 C16 O1 -174.9(4) . .
C25 N21 C21 C22 -0.1(6) . .
Zn1 N21 C21 C22 175.2(3) . .
N21 C21 C22 C23 -0.3(6) . .
C21 C22 C23 C24 1.1(6) . .
C21 C22 C23 C26 -175.4(4) . .
C22 C23 C24 C25 -1.6(6) . .
C26 C23 C24 C25 175.0(4) . .
C21 N21 C25 C24 -0.4(6) . .
Zn1 N21 C25 C24 -175.5(3) . .
C23 C24 C25 N21 1.3(6) . .
C3 O3 C26 O21 -4.3(6) . .
C3 O3 C26 C23 174.2(3) . .
C24 C23 C26 O21 -4.4(6) . .
C22 C23 C26 O21 172.1(4) . .
C24 C23 C26 O3 177.0(3) . .
C22 C23 C26 O3 -6.5(5) . .
C35 N31 C31 C32 -2.6(6) . .
Zn1 N31 C31 C32 174.7(3) 2_745 .
N31 C31 C32 C33 2.1(7) . .
C31 C32 C33 C34 -0.5(6) . .
C31 C32 C33 C36 178.1(4) . .
C32 C33 C34 C35 -0.4(6) . .
C36 C33 C34 C35 -179.0(4) . .
C31 N31 C35 C34 1.5(6) . .
Zn1 N31 C35 C34 -176.0(3) 2_745 .
C33 C34 C35 N31 0.0(6) . .
C5 O2 C36 O31 -6.6(6) . .
C5 O2 C36 C33 171.3(3) . .
C34 C33 C36 O31 -179.3(5) . .
C32 C33 C36 O31 2.1(7) . .
C34 C33 C36 O2 2.7(5) . .
C32 C33 C36 O2 -175.8(3) . .
C107 C101 C102 C103 179.4(7) . .
C106 C101 C102 C103 3.0(10) . .
C101 C102 C103 C104 -2.1(12) . .
C102 C103 C104 C105 -0.7(11) . .
C103 C104 C105 C108 -178.7(6) . .
C103 C104 C105 C106 2.4(9) . .
C102 C101 C106 C106 177.4(7) . 3_566
C107 C101 C106 C106 0.9(10) . 3_566
C102 C101 C106 C105 -1.3(9) . .
C107 C101 C106 C105 -177.8(5) . .
C104 C105 C106 C106 179.7(6) . 3_566
C108 C105 C106 C106 0.7(10) . 3_566
C104 C105 C106 C101 -1.5(8) . .
C108 C105 C106 C101 179.5(5) . .
C102 C101 C107 C108 179.4(7) . 3_566
C106 C101 C107 C108 -4.0(10) . 3_566
C104 C105 C108 C107 -176.7(6) . 3_566
C106 C105 C108 C107 2.2(9) . 3_566
